data_4303472
loop_
_publ_author_name
'He-Rui Wen'
'Yun-Zhi Tang'
'Cai-Ming Liu'
'Jing-Lin Chen'
'Chang-Lin Yu'

_publ_section_title
;
One-Dimensional Homochiral Cyano-Bridged Heterometallic Chain Coordination
Polymers with Metamagnetic or Ferroelectric Properties
;
_journal_name_full 'Inorganic Chemistry'
_journal_page_first 10177
_journal_page_last 10185
_journal_paper_doi 10.1021/ic901224f
_journal_volume 48
_journal_year 2009
_chemical_absolute_configuration syn
_chemical_formula_sum 'C66 H67 B2 Fe2 Mn2 N23 O6'
_chemical_formula_weight 1521.63
_chemical_name_systematic
; 
 ? 
;
_space_group_IT_number 18
_symmetry_cell_setting orthorhombic
_symmetry_space_group_name_Hall 'P 2 2ab'
_symmetry_space_group_name_H-M 'P 21 21 2'
_atom_sites_solution_hydrogens geom
_atom_sites_solution_primary direct
_atom_sites_solution_secondary difmap
_audit_creation_method SHELXL-97
_cell_angle_alpha 90.00
_cell_angle_beta 90.00
_cell_angle_gamma 90.00
_cell_formula_units_Z 2
_cell_length_a 15.516(4)
_cell_length_b 24.754(5)
_cell_length_c 9.170(2)
_cell_measurement_temperature 293(2)
_cell_volume 3522.0(14)
_computing_cell_refinement SMART
_computing_data_collection 'SMART (Bruker, 2000)'
_computing_data_reduction 'SAINT (Bruker, 2000)'
_computing_molecular_graphics 'SHELXL-97 (Sheldrick, 1997)'
_computing_publication_material 'SHELXL-97 (Sheldrick, 1997)'
_computing_structure_refinement 'SHELXL-97 (Sheldrick, 1997)'
_computing_structure_solution 'SHELXS-97 (Sheldrick, 1990)'
_diffrn_ambient_temperature 293(2)
_diffrn_measured_fraction_theta_full 0.999
_diffrn_measured_fraction_theta_max 0.999
_diffrn_measurement_device_type 'Bruker Smart Aepex CCD'
_diffrn_measurement_method 'phi and omega scans'
_diffrn_radiation_monochromator graphite
_diffrn_radiation_source 'fine-focus sealed tube'
_diffrn_radiation_type MoK\a
_diffrn_radiation_wavelength 0.71073
_diffrn_reflns_av_R_equivalents 0.0574
_diffrn_reflns_av_sigmaI/netI 0.0689
_diffrn_reflns_limit_h_max 19
_diffrn_reflns_limit_h_min -19
_diffrn_reflns_limit_k_max 31
_diffrn_reflns_limit_k_min -26
_diffrn_reflns_limit_l_max 11
_diffrn_reflns_limit_l_min -9
_diffrn_reflns_number 19685
_diffrn_reflns_theta_full 26.50
_diffrn_reflns_theta_max 26.50
_diffrn_reflns_theta_min 2.10
_exptl_absorpt_coefficient_mu 0.822
_exptl_absorpt_correction_T_max 0.831
_exptl_absorpt_correction_T_min 0.758
_exptl_absorpt_correction_type 'empirical(SADABS, Sheldrick 1996)'
_exptl_absorpt_process_details 'SADABS; Bruker, 2000'
_exptl_crystal_colour brown-black
_exptl_crystal_density_diffrn 1.435
_exptl_crystal_density_method 'not measured'
_exptl_crystal_description block
_exptl_crystal_F_000 1568
_exptl_crystal_size_max 0.36
_exptl_crystal_size_mid 0.32
_exptl_crystal_size_min 0.24
_refine_diff_density_max 0.359
_refine_diff_density_min -0.405
_refine_diff_density_rms 0.081
_refine_ls_abs_structure_details 'Flack H D (1983), Acta Cryst. A39, 876-881'
_refine_ls_abs_structure_Flack 0.50(2)
_refine_ls_extinction_method none
_refine_ls_goodness_of_fit_ref 1.089
_refine_ls_hydrogen_treatment constr
_refine_ls_matrix_type full
_refine_ls_number_parameters 459
_refine_ls_number_reflns 7316
_refine_ls_number_restraints 0
_refine_ls_restrained_S_all 1.089
_refine_ls_R_factor_all 0.0737
_refine_ls_R_factor_gt 0.0634
_refine_ls_shift/su_max 0.000
_refine_ls_shift/su_mean 0.000
_refine_ls_structure_factor_coef Fsqd
_refine_ls_weighting_details 'calc w=1/[\s^2^(Fo^2^)+(0.0700P)^2^+1.9900P] where P=(Fo^2^+2Fc^2^)/3'
_refine_ls_weighting_scheme calc
_refine_ls_wR_factor_gt 0.1378
_refine_ls_wR_factor_ref 0.1409
_reflns_number_gt 6351
_reflns_number_total 7316
_reflns_threshold_expression >2sigma(I)
_cod_data_source_file ic901224f_si_002_1.cif
_cod_data_source_block complex1
_cod_original_cell_volume 3521.8(13)
_cod_original_sg_symbol_Hall 'p 2 2ab'
_cod_database_code 4303472

loop_
_symmetry_equiv_pos_as_xyz
'x, y, z'
'-x, -y, z'
'-x+1/2, y+1/2, -z'
'x+1/2, -y+1/2, -z'

loop_
_atom_site_label
_atom_site_type_symbol
_atom_site_fract_x
_atom_site_fract_y
_atom_site_fract_z
_atom_site_U_iso_or_equiv
_atom_site_adp_type
_atom_site_occupancy
_atom_site_symmetry_multiplicity
_atom_site_calc_flag
_atom_site_refinement_flags
_atom_site_disorder_assembly
_atom_site_disorder_group
B1 B 0.2096(4) 0.8987(3) 0.9623(7) 0.0427(14) Uani 1 1 d . . .
H1A H 0.1832 0.9119 1.0527 0.051 Uiso 1 1 d R . .
C1 C 0.3889(4) 0.95908(19) 0.7726(6) 0.0382(12) Uani 1 1 d . . .
H1 H 0.4282 0.9599 0.6961 0.046 Uiso 1 1 calc R . .
C2 C 0.3867(4) 0.9953(3) 0.8837(6) 0.0513(15) Uani 1 1 d . . .
H2 H 0.4226 1.0250 0.8965 0.062 Uiso 1 1 calc R . .
C3 C 0.3223(4) 0.9796(2) 0.9711(6) 0.0409(13) Uani 1 1 d . . .
H3 H 0.3055 0.9970 1.0565 0.049 Uiso 1 1 calc R . .
C4 C 0.3010(4) 0.7674(2) 0.9023(6) 0.0430(13) Uani 1 1 d . . .
H4 H 0.3293 0.7421 0.8446 0.052 Uiso 1 1 calc R . .
C5 C 0.2743(4) 0.7594(2) 1.0440(6) 0.0420(13) Uani 1 1 d . . .
H5 H 0.2790 0.7281 1.0993 0.050 Uiso 1 1 calc R . .
C6 C 0.2399(4) 0.8071(2) 1.0845(7) 0.0436(13) Uani 1 1 d . . .
H6 H 0.2164 0.8141 1.1758 0.052 Uiso 1 1 calc R . .
C7 C 0.1059(3) 0.8841(2) 0.6124(6) 0.0344(11) Uani 1 1 d . . .
H7 H 0.1075 0.8733 0.5152 0.041 Uiso 1 1 calc R . .
C8 C 0.0329(4) 0.9044(2) 0.6831(7) 0.0428(13) Uani 1 1 d . . .
H8 H -0.0217 0.9104 0.6442 0.051 Uiso 1 1 calc R . .
C9 C 0.0610(3) 0.9136(2) 0.8258(6) 0.0375(11) Uani 1 1 d . . .
H9 H 0.0280 0.9269 0.9024 0.045 Uiso 1 1 calc R . .
C10 C 0.3034(4) 0.8956(2) 0.4923(6) 0.0411(12) Uani 1 1 d . . .
C11 C 0.2559(3) 0.7947(2) 0.5679(6) 0.0319(10) Uani 1 1 d . . .
C12 C 0.4090(3) 0.83783(17) 0.6578(5) 0.0238(9) Uani 1 1 d . . .
C13 C 0.5166(3) 0.69938(16) 0.7061(5) 0.0236(9) Uani 1 1 d . . .
C14 C 0.4988(4) 0.6690(2) 0.8332(6) 0.0411(12) Uani 1 1 d . . .
H14 H 0.5348 0.6714 0.9140 0.049 Uiso 1 1 calc R . .
C15 C 0.4266(4) 0.6354(2) 0.8360(7) 0.0441(13) Uani 1 1 d . . .
H15 H 0.4160 0.6140 0.9175 0.053 Uiso 1 1 calc R . .
C16 C 0.3707(4) 0.6334(2) 0.7186(6) 0.0388(13) Uani 1 1 d . . .
H16 H 0.3207 0.6128 0.7241 0.047 Uiso 1 1 calc R . .
C17 C 0.3886(4) 0.6613(2) 0.5969(6) 0.0416(12) Uani 1 1 d . . .
H17 H 0.3528 0.6577 0.5161 0.050 Uiso 1 1 calc R . .
C18 C 0.4599(3) 0.69549(18) 0.5891(6) 0.0333(11) Uani 1 1 d . . .
C19 C 0.4776(3) 0.72065(19) 0.4522(6) 0.0321(11) Uani 1 1 d . . .
H19A H 0.4421 0.7116 0.3742 0.038 Uiso 1 1 calc R . .
C20 C 0.5565(3) 0.77713(19) 0.2820(5) 0.0309(10) Uani 1 1 d . . .
H20A H 0.6134 0.7642 0.2517 0.037 Uiso 1 1 calc R . .
C21 C 0.4930(3) 0.7646(2) 0.1615(5) 0.0335(11) Uani 1 1 d . . .
H21A H 0.4360 0.7770 0.1887 0.040 Uiso 1 1 calc R . .
H21B H 0.4905 0.7259 0.1454 0.040 Uiso 1 1 calc R . .
C22 C 0.5229(4) 0.7936(2) 0.0199(6) 0.0384(12) Uani 1 1 d . . .
H22A H 0.5788 0.7796 -0.0091 0.046 Uiso 1 1 calc R . .
H22B H 0.4823 0.7858 -0.0579 0.046 Uiso 1 1 calc R . .
C23 C 0.5289(4) 0.8524(2) 0.0405(5) 0.0390(12) Uani 1 1 d . . .
H23A H 0.4721 0.8666 0.0622 0.047 Uiso 1 1 calc R . .
H23B H 0.5486 0.8689 -0.0494 0.047 Uiso 1 1 calc R . .
C24 C 0.5911(3) 0.8675(2) 0.1649(6) 0.0374(12) Uani 1 1 d . . .
H24A H 0.6493 0.8566 0.1400 0.045 Uiso 1 1 calc R . .
H24B H 0.5906 0.9063 0.1801 0.045 Uiso 1 1 calc R . .
C25 C 0.5618(3) 0.8384(2) 0.3042(5) 0.0341(11) Uani 1 1 d . . .
H25A H 0.5038 0.8514 0.3283 0.041 Uiso 1 1 calc R . .
C26 C 0.6577(3) 0.89112(18) 0.4536(5) 0.0313(10) Uani 1 1 d . . .
H26A H 0.6526 0.9168 0.3801 0.038 Uiso 1 1 calc R . .
C27 C 0.7099(4) 0.90514(19) 0.5763(6) 0.0355(11) Uani 1 1 d . . .
C28 C 0.7571(4) 0.95496(19) 0.5729(7) 0.0389(12) Uani 1 1 d . . .
H28 H 0.7522 0.9775 0.4922 0.047 Uiso 1 1 calc R . .
C29 C 0.8087(4) 0.9698(2) 0.6854(6) 0.0434(13) Uani 1 1 d . . .
H29 H 0.8385 1.0023 0.6823 0.052 Uiso 1 1 calc R . .
C30 C 0.8160(4) 0.9378(2) 0.7982(6) 0.0420(13) Uani 1 1 d . . .
H30 H 0.8542 0.9478 0.8715 0.050 Uiso 1 1 calc R . .
C31 C 0.7705(3) 0.8899(2) 0.8156(7) 0.0418(12) Uani 1 1 d . . .
H31 H 0.7743 0.8702 0.9016 0.050 Uiso 1 1 calc R . .
C32 C 0.7185(3) 0.87224(18) 0.6993(6) 0.0309(10) Uani 1 1 d . . .
C33 C 1.0000 1.0000 0.2123(8) 0.045(2) Uani 1 2 d S . .
C34 C 1.0000 1.0000 0.3679(10) 0.057(2) Uani 1 2 d S . .
H34A H 0.9500 0.9811 0.4028 0.085 Uiso 0.50 1 calc PR . .
H34B H 0.9989 1.0366 0.4028 0.085 Uiso 0.50 1 calc PR . .
H34C H 1.0510 0.9823 0.4028 0.085 Uiso 0.50 1 calc PR . .
Fe1 Fe 0.29205(4) 0.85779(3) 0.67730(7) 0.02658(16) Uani 1 1 d . . .
Mn1 Mn 0.60916(5) 0.78801(3) 0.58163(8) 0.02527(16) Uani 1 1 d . . .
N1 N 0.3277(3) 0.92266(15) 0.7881(4) 0.0282(9) Uani 1 1 d . . .
N2 N 0.2848(3) 0.9339(2) 0.9146(6) 0.0477(11) Uani 1 1 d . . .
N3 N 0.2793(3) 0.81804(18) 0.8607(4) 0.0373(10) Uani 1 1 d . . .
N4 N 0.2440(3) 0.84287(17) 0.9765(5) 0.0376(10) Uani 1 1 d . . .
N5 N 0.1710(3) 0.88220(16) 0.7005(5) 0.0333(9) Uani 1 1 d . . .
N6 N 0.1439(3) 0.89966(18) 0.8317(5) 0.0402(10) Uani 1 1 d . . .
N7 N 0.3072(3) 0.91771(19) 0.3862(6) 0.0439(12) Uani 1 1 d . . .
N8 N 0.4820(3) 0.82699(17) 0.6491(4) 0.0337(10) Uani 1 1 d . . .
N9 N 0.7275(3) 0.74240(17) 0.4916(5) 0.0362(10) Uani 1 1 d . . .
N10 N 0.5371(3) 0.75405(16) 0.4279(4) 0.0297(8) Uani 1 1 d . . .
N11 N 0.6182(3) 0.84729(15) 0.4357(4) 0.0310(9) Uani 1 1 d . . .
N12 N 1.0000 1.0000 0.1033(7) 0.0348(13) Uani 1 2 d S . .
O1 O 0.5875(2) 0.72930(14) 0.7032(4) 0.0338(8) Uani 1 1 d . . .
O2 O 0.6769(2) 0.82562(13) 0.7144(4) 0.0322(8) Uani 1 1 d . . .
O3 O 0.5658(3) 0.00873(16) 0.2974(4) 0.0446(9) Uani 1 1 d . . .
H3A H 0.5347 0.0000 0.2247 0.054 Uiso 1 1 d R . .
H3B H 0.6054 0.0302 0.2703 0.067 Uiso 1 1 d R . .

loop_
_atom_site_aniso_label
_atom_site_aniso_U_11
_atom_site_aniso_U_22
_atom_site_aniso_U_33
_atom_site_aniso_U_23
_atom_site_aniso_U_13
_atom_site_aniso_U_12
B1 0.038(3) 0.057(4) 0.034(3) 0.009(3) -0.010(3) 0.007(3)
C1 0.042(3) 0.027(2) 0.045(3) 0.014(2) 0.003(3) -0.001(2)
C2 0.049(3) 0.056(3) 0.049(3) 0.016(3) 0.007(3) -0.017(3)
C3 0.047(3) 0.040(3) 0.036(3) 0.012(2) 0.020(2) 0.005(2)
C4 0.056(3) 0.042(3) 0.032(3) -0.004(2) 0.008(3) -0.003(3)
C5 0.046(3) 0.040(3) 0.041(3) -0.019(2) -0.001(2) -0.008(2)
C6 0.044(3) 0.045(3) 0.041(3) -0.021(3) -0.002(3) -0.007(2)
C7 0.031(3) 0.038(3) 0.035(3) 0.005(2) 0.006(2) 0.002(2)
C8 0.037(3) 0.046(3) 0.045(3) 0.004(3) 0.004(3) 0.010(2)
C9 0.034(3) 0.041(3) 0.037(3) 0.001(2) -0.007(2) 0.009(2)
C10 0.042(3) 0.043(3) 0.038(3) -0.002(3) -0.003(3) 0.004(3)
C11 0.020(2) 0.037(3) 0.039(3) 0.001(2) -0.001(2) 0.008(2)
C12 0.026(2) 0.023(2) 0.023(2) 0.0054(17) -0.0040(18) 0.0001(16)
C13 0.027(2) 0.019(2) 0.025(2) -0.0022(16) -0.0038(18) 0.0082(16)
C14 0.057(3) 0.034(3) 0.033(3) -0.008(2) 0.003(3) -0.004(2)
C15 0.049(3) 0.027(2) 0.056(3) -0.003(3) -0.011(3) 0.007(2)
C16 0.046(3) 0.035(3) 0.036(3) 0.000(2) 0.010(2) -0.024(2)
C17 0.036(3) 0.042(3) 0.047(3) 0.006(2) -0.003(3) -0.018(2)
C18 0.038(3) 0.021(2) 0.040(3) 0.008(2) -0.003(2) -0.0022(19)
C19 0.034(3) 0.028(2) 0.034(3) 0.002(2) 0.007(2) -0.009(2)
C20 0.031(2) 0.030(2) 0.032(3) -0.0010(19) -0.004(2) 0.0048(19)
C21 0.039(3) 0.037(3) 0.025(2) 0.000(2) 0.010(2) -0.010(2)
C22 0.047(3) 0.033(3) 0.035(3) 0.000(2) 0.017(2) -0.002(2)
C23 0.048(3) 0.040(3) 0.028(2) -0.003(2) 0.009(2) -0.002(2)
C24 0.035(3) 0.033(3) 0.045(3) 0.000(2) -0.002(2) -0.018(2)
C25 0.039(3) 0.033(2) 0.030(3) -0.003(2) 0.009(2) 0.009(2)
C26 0.038(3) 0.024(2) 0.032(3) 0.0026(19) -0.004(2) -0.003(2)
C27 0.037(3) 0.037(3) 0.033(2) 0.004(2) -0.012(2) -0.001(2)
C28 0.045(3) 0.022(2) 0.050(3) 0.007(2) -0.005(3) -0.001(2)
C29 0.058(4) 0.034(3) 0.039(3) 0.015(2) -0.003(3) -0.017(2)
C30 0.053(3) 0.045(3) 0.028(3) 0.012(2) 0.014(2) 0.007(3)
C31 0.038(3) 0.040(3) 0.047(3) 0.001(3) 0.013(3) 0.000(2)
C32 0.025(2) 0.027(2) 0.040(3) 0.0085(19) -0.007(2) 0.0089(18)
C33 0.053(5) 0.062(5) 0.021(4) 0.000 0.000 -0.012(4)
C34 0.055(5) 0.053(5) 0.062(6) 0.000 0.000 -0.022(4)
Fe1 0.0267(3) 0.0248(3) 0.0283(3) 0.0022(3) -0.0010(3) -0.0001(3)
Mn1 0.0278(3) 0.0220(3) 0.0260(3) 0.0013(3) 0.0003(3) -0.0038(3)
N1 0.029(2) 0.0231(19) 0.033(2) 0.0086(16) 0.0007(17) -0.0025(16)
N2 0.041(3) 0.056(3) 0.046(3) 0.014(2) 0.007(2) 0.005(2)
N3 0.039(3) 0.047(3) 0.026(2) -0.0039(18) -0.0044(18) -0.010(2)
N4 0.046(3) 0.034(2) 0.032(2) -0.0005(18) -0.007(2) -0.0027(19)
N5 0.028(2) 0.027(2) 0.044(3) 0.0036(18) -0.0018(19) 0.0029(16)
N6 0.039(2) 0.040(2) 0.041(2) 0.004(2) -0.003(2) 0.0092(19)
N7 0.035(3) 0.045(3) 0.052(3) -0.025(2) -0.001(2) -0.004(2)
N8 0.046(3) 0.038(2) 0.0166(18) 0.0056(16) -0.0003(17) 0.0030(19)
N9 0.034(3) 0.029(2) 0.045(3) 0.0082(19) -0.0051(19) -0.0032(18)
N10 0.029(2) 0.035(2) 0.0246(19) 0.0026(17) 0.0020(17) -0.0051(17)
N11 0.033(2) 0.031(2) 0.029(2) -0.0125(17) 0.0027(17) -0.0118(17)
N12 0.044(4) 0.027(3) 0.033(4) 0.000 0.000 0.012(3)
O1 0.0348(19) 0.0390(19) 0.0276(17) -0.0069(14) 0.0036(14) -0.0139(15)
O2 0.042(2) 0.0238(16) 0.0307(18) 0.0061(13) 0.0074(15) -0.0112(14)
O3 0.047(2) 0.043(2) 0.044(2) -0.0062(18) -0.0064(18) -0.0030(17)

loop_
_atom_type_symbol
_atom_type_description
_atom_type_scat_dispersion_real
_atom_type_scat_dispersion_imag
_atom_type_scat_source
C C 0.0033 0.0016 'International Tables Vol C Tables 4.2.6.8 and 6.1.1.4'
H H 0.0000 0.0000 'International Tables Vol C Tables 4.2.6.8 and 6.1.1.4'
B B 0.0013 0.0007 'International Tables Vol C Tables 4.2.6.8 and 6.1.1.4'
N N 0.0061 0.0033 'International Tables Vol C Tables 4.2.6.8 and 6.1.1.4'
O O 0.0106 0.0060 'International Tables Vol C Tables 4.2.6.8 and 6.1.1.4'
Mn Mn 0.3368 0.7283 'International Tables Vol C Tables 4.2.6.8 and 6.1.1.4'
Fe Fe 0.3463 0.8444 'International Tables Vol C Tables 4.2.6.8 and 6.1.1.4'

loop_
_geom_angle_atom_site_label_1
_geom_angle_atom_site_label_2
_geom_angle_atom_site_label_3
_geom_angle
_geom_angle_site_symmetry_1
_geom_angle_site_symmetry_3
_geom_angle_publ_flag
N4 B1 N2 106.4(5) . . ?
N4 B1 N6 108.3(5) . . ?
N2 B1 N6 105.6(5) . . ?
N4 B1 H1A 112.6 . . ?
N2 B1 H1A 111.9 . . ?
N6 B1 H1A 111.7 . . ?
N1 C1 C2 110.7(5) . . ?
N1 C1 H1 124.7 . . ?
C2 C1 H1 124.7 . . ?
C3 C2 C1 106.1(6) . . ?
C3 C2 H2 127.0 . . ?
C1 C2 H2 127.0 . . ?
C2 C3 N2 109.2(5) . . ?
C2 C3 H3 125.4 . . ?
N2 C3 H3 125.4 . . ?
N3 C4 C5 109.0(5) . . ?
N3 C4 H4 125.5 . . ?
C5 C4 H4 125.5 . . ?
C6 C5 C4 104.6(6) . . ?
C6 C5 H5 127.7 . . ?
C4 C5 H5 127.7 . . ?
N4 C6 C5 111.1(5) . . ?
N4 C6 H6 124.5 . . ?
C5 C6 H6 124.5 . . ?
N5 C7 C8 110.8(5) . . ?
N5 C7 H7 124.6 . . ?
C8 C7 H7 124.6 . . ?
C9 C8 C7 103.8(5) . . ?
C9 C8 H8 128.1 . . ?
C7 C8 H8 128.1 . . ?
N6 C9 C8 107.3(5) . . ?
N6 C9 H9 126.3 . . ?
C8 C9 H9 126.3 . . ?
N7 C10 Fe1 177.8(6) . . ?
N9 C11 Fe1 174.0(4) 4_466 . ?
N8 C12 Fe1 177.6(4) . . ?
O1 C13 C18 123.2(4) . . ?
O1 C13 C14 118.4(4) . . ?
C18 C13 C14 118.3(5) . . ?
C15 C14 C13 119.3(5) . . ?
C15 C14 H14 120.3 . . ?
C13 C14 H14 120.3 . . ?
C16 C15 C14 120.6(6) . . ?
C16 C15 H15 119.7 . . ?
C14 C15 H15 119.7 . . ?
C17 C16 C15 120.0(5) . . ?
C17 C16 H16 120.0 . . ?
C15 C16 H16 120.0 . . ?
C16 C17 C18 121.3(5) . . ?
C16 C17 H17 119.4 . . ?
C18 C17 H17 119.4 . . ?
C13 C18 C17 120.3(5) . . ?
C13 C18 C19 121.7(4) . . ?
C17 C18 C19 117.5(5) . . ?
N10 C19 C18 125.7(5) . . ?
N10 C19 H19A 117.2 . . ?
C18 C19 H19A 117.2 . . ?
N10 C20 C21 116.6(4) . . ?
N10 C20 C25 105.8(4) . . ?
C21 C20 C25 109.6(4) . . ?
N10 C20 H20A 108.2 . . ?
C21 C20 H20A 108.2 . . ?
C25 C20 H20A 108.2 . . ?
C20 C21 C22 108.8(4) . . ?
C20 C21 H21A 109.9 . . ?
C22 C21 H21A 109.9 . . ?
C20 C21 H21B 109.9 . . ?
C22 C21 H21B 109.9 . . ?
H21A C21 H21B 108.3 . . ?
C23 C22 C21 111.6(4) . . ?
C23 C22 H22A 109.3 . . ?
C21 C22 H22A 109.3 . . ?
C23 C22 H22B 109.3 . . ?
C21 C22 H22B 109.3 . . ?
H22A C22 H22B 108.0 . . ?
C22 C23 C24 112.0(5) . . ?
C22 C23 H23A 109.2 . . ?
C24 C23 H23A 109.2 . . ?
C22 C23 H23B 109.2 . . ?
C24 C23 H23B 109.2 . . ?
H23A C23 H23B 107.9 . . ?
C25 C24 C23 108.5(4) . . ?
C25 C24 H24A 110.0 . . ?
C23 C24 H24A 110.0 . . ?
C25 C24 H24B 110.0 . . ?
C23 C24 H24B 110.0 . . ?
H24A C24 H24B 108.4 . . ?
N11 C25 C20 106.4(4) . . ?
N11 C25 C24 115.2(4) . . ?
C20 C25 C24 111.7(4) . . ?
N11 C25 H25A 107.8 . . ?
C20 C25 H25A 107.8 . . ?
C24 C25 H25A 107.8 . . ?
N11 C26 C27 126.1(5) . . ?
N11 C26 H26A 117.0 . . ?
C27 C26 H26A 117.0 . . ?
C32 C27 C26 123.3(4) . . ?
C32 C27 C28 118.0(5) . . ?
C26 C27 C28 118.8(5) . . ?
C29 C28 C27 121.1(5) . . ?
C29 C28 H28 119.4 . . ?
C27 C28 H28 119.4 . . ?
C30 C29 C28 119.3(5) . . ?
C30 C29 H29 120.3 . . ?
C28 C29 H29 120.3 . . ?
C29 C30 C31 124.3(6) . . ?
C29 C30 H30 117.9 . . ?
C31 C30 H30 117.9 . . ?
C30 C31 C32 118.0(5) . . ?
C30 C31 H31 121.0 . . ?
C32 C31 H31 121.0 . . ?
O2 C32 C27 122.9(4) . . ?
O2 C32 C31 118.1(4) . . ?
C27 C32 C31 119.0(4) . . ?
N12 C33 C34 180.000(10) . . ?
C33 C34 H34A 109.5 . . ?
C33 C34 H34B 109.5 . . ?
H34A C34 H34B 109.5 . . ?
C33 C34 H34C 109.5 . . ?
H34A C34 H34C 109.5 . . ?
H34B C34 H34C 109.5 . . ?
C12 Fe1 C11 91.03(19) . . ?
C12 Fe1 C10 87.5(2) . . ?
C11 Fe1 C10 87.8(2) . . ?
C12 Fe1 N3 92.70(19) . . ?
C11 Fe1 N3 90.6(2) . . ?
C10 Fe1 N3 178.4(2) . . ?
C12 Fe1 N1 89.58(18) . . ?
C11 Fe1 N1 179.30(19) . . ?
C10 Fe1 N1 91.8(2) . . ?
N3 Fe1 N1 89.72(17) . . ?
C12 Fe1 N5 177.32(18) . . ?
C11 Fe1 N5 91.55(18) . . ?
C10 Fe1 N5 91.9(2) . . ?
N3 Fe1 N5 88.01(19) . . ?
N1 Fe1 N5 87.84(17) . . ?
O2 Mn1 O1 95.78(14) . . ?
O2 Mn1 N10 174.54(16) . . ?
O1 Mn1 N10 89.62(16) . . ?
O2 Mn1 N11 91.79(14) . . ?
O1 Mn1 N11 172.02(16) . . ?
N10 Mn1 N11 82.78(16) . . ?
O2 Mn1 N8 95.72(16) . . ?
O1 Mn1 N8 90.69(15) . . ?
N10 Mn1 N8 83.38(16) . . ?
N11 Mn1 N8 86.06(16) . . ?
O2 Mn1 N9 91.69(16) . . ?
O1 Mn1 N9 88.60(15) . . ?
N10 Mn1 N9 89.24(16) . . ?
N11 Mn1 N9 93.68(16) . . ?
N8 Mn1 N9 172.59(16) . . ?
C1 N1 N2 107.6(4) . . ?
C1 N1 Fe1 134.5(4) . . ?
N2 N1 Fe1 117.8(3) . . ?
N1 N2 C3 106.4(4) . . ?
N1 N2 B1 120.0(5) . . ?
C3 N2 B1 133.5(5) . . ?
N4 N3 C4 107.6(4) . . ?
N4 N3 Fe1 119.3(3) . . ?
C4 N3 Fe1 133.0(4) . . ?
C6 N4 N3 107.6(4) . . ?
C6 N4 B1 131.8(5) . . ?
N3 N4 B1 120.2(4) . . ?
C7 N5 N6 107.7(4) . . ?
C7 N5 Fe1 133.0(4) . . ?
N6 N5 Fe1 119.3(3) . . ?
C9 N6 N5 110.3(5) . . ?
C9 N6 B1 131.3(5) . . ?
N5 N6 B1 118.3(4) . . ?
C12 N8 Mn1 162.8(4) . . ?
C11 N9 Mn1 149.5(4) 4_566 . ?
C19 N10 C20 124.1(4) . . ?
C19 N10 Mn1 124.4(4) . . ?
C20 N10 Mn1 111.3(3) . . ?
C26 N11 C25 120.9(4) . . ?
C26 N11 Mn1 125.6(4) . . ?
C25 N11 Mn1 113.0(3) . . ?
C13 O1 Mn1 126.7(3) . . ?
C32 O2 Mn1 129.9(3) . . ?
H3A O3 H3B 109.8 . . ?

loop_
_geom_bond_atom_site_label_1
_geom_bond_atom_site_label_2
_geom_bond_distance
_geom_bond_site_symmetry_2
_geom_bond_publ_flag
B1 N4 1.488(8) . ?
B1 N2 1.521(8) . ?
B1 N6 1.572(8) . ?
B1 H1A 0.9799 . ?
C1 N1 1.318(6) . ?
C1 C2 1.358(8) . ?
C1 H1 0.9300 . ?
C2 C3 1.338(8) . ?
C2 H2 0.9300 . ?
C3 N2 1.374(8) . ?
C3 H3 0.9300 . ?
C4 N3 1.352(7) . ?
C4 C5 1.378(8) . ?
C4 H4 0.9300 . ?
C5 C6 1.348(8) . ?
C5 H5 0.9300 . ?
C6 N4 1.330(7) . ?
C6 H6 0.9300 . ?
C7 N5 1.294(7) . ?
C7 C8 1.400(7) . ?
C7 H7 0.9300 . ?
C8 C9 1.398(8) . ?
C8 H8 0.9300 . ?
C9 N6 1.333(7) . ?
C9 H9 0.9300 . ?
C10 N7 1.118(7) . ?
C10 Fe1 1.945(6) . ?
C11 N9 1.156(7) 4_466 ?
C11 Fe1 1.939(5) . ?
C12 N8 1.167(6) . ?
C12 Fe1 1.889(5) . ?
C13 O1 1.326(6) . ?
C13 C18 1.392(7) . ?
C13 C14 1.413(7) . ?
C14 C15 1.396(8) . ?
C14 H14 0.9300 . ?
C15 C16 1.383(8) . ?
C15 H15 0.9300 . ?
C16 C17 1.342(7) . ?
C16 H16 0.9300 . ?
C17 C18 1.394(7) . ?
C17 H17 0.9300 . ?
C18 C19 1.428(7) . ?
C19 N10 1.259(6) . ?
C19 H19A 0.9300 . ?
C20 N10 1.485(6) . ?
C20 C21 1.512(7) . ?
C20 C25 1.533(6) . ?
C20 H20A 0.9800 . ?
C21 C22 1.554(7) . ?
C21 H21A 0.9700 . ?
C21 H21B 0.9700 . ?
C22 C23 1.471(7) . ?
C22 H22A 0.9700 . ?
C22 H22B 0.9700 . ?
C23 C24 1.540(7) . ?
C23 H23A 0.9700 . ?
C23 H23B 0.9700 . ?
C24 C25 1.535(7) . ?
C24 H24A 0.9700 . ?
C24 H24B 0.9700 . ?
C25 N11 1.506(6) . ?
C25 H25A 0.9800 . ?
C26 N11 1.257(6) . ?
C26 C27 1.429(7) . ?
C26 H26A 0.9300 . ?
C27 C32 1.398(7) . ?
C27 C28 1.435(7) . ?
C28 C29 1.356(8) . ?
C28 H28 0.9300 . ?
C29 C30 1.306(7) . ?
C29 H29 0.9300 . ?
C30 C31 1.389(8) . ?
C30 H30 0.9300 . ?
C31 C32 1.407(8) . ?
C31 H31 0.9300 . ?
C32 O2 1.330(5) . ?
C33 N12 0.999(9) . ?
C33 C34 1.427(12) . ?
C34 H34A 0.9600 . ?
C34 H34B 0.9600 . ?
C34 H34C 0.9600 . ?
Fe1 N3 1.959(4) . ?
Fe1 N1 1.979(4) . ?
Fe1 N5 1.985(4) . ?
Mn1 O2 1.858(4) . ?
Mn1 O1 1.862(4) . ?
Mn1 N10 1.986(4) . ?
Mn1 N11 1.991(4) . ?
Mn1 N8 2.281(5) . ?
Mn1 N9 2.308(5) . ?
N1 N2 1.366(6) . ?
N3 N4 1.343(6) . ?
N5 N6 1.346(7) . ?
N9 C11 1.156(7) 4_566 ?
O3 H3A 0.8499 . ?
O3 H3B 0.8499 . ?

loop_
_geom_hbond_atom_site_label_D
_geom_hbond_atom_site_label_H
_geom_hbond_atom_site_label_A
_geom_hbond_distance_DH
_geom_hbond_distance_HA
_geom_hbond_distance_DA
_geom_hbond_angle_DHA
_geom_hbond_site_symmetry_A
O3 H3B N7 0.85 2.15 2.804(6) 133.3 2_665
